data_7707275
loop_
_publ_author_name
'Rodr\'iguez-Cid, Laura'
'Qian, Wenjie'
'Iribarra-Araya, Joseline'
'Etcheverry-Berr\'ios, \'Alvaro'
'Mart\'inez-Olmos, Eulalia'
'Choquesillo-Lazarte, Duane'
'Sa\~nudo, Eva Carolina'
'Roubeau, Olivier'
'L\'opez-Periago, Ana Mar\'ia'
'Gonz\'alez-Campo, Ar\'antzazu'
'Planas, Jos\'e G'
'Soler, M\`onica'
'Domingo, Concepci\'on'
'Aliaga-Alcalde, N\'uria'

_publ_section_title
;
 Broadening the scope of high structural dimensionality nanomaterials
 using pyridine-based curcuminoids.
;
_journal_issue 20
_journal_name_full 'Dalton transactions (Cambridge, England : 2003)'
_journal_page_first 7056
_journal_page_last 7064
_journal_paper_doi 10.1039/d1dt00708d
_journal_volume 50
_journal_year 2021
_chemical_formula_moiety 'C19 H19 N2 O3 Zn, N O3, C2 H6 O'
_chemical_formula_sum 'C21 H25 N3 O7 Zn'
_chemical_formula_weight 496.81
_space_group_crystal_system orthorhombic
_space_group_IT_number 19
_space_group_name_Hall 'P 2ac 2ab'
_space_group_name_H-M_alt 'P 21 21 21'
_atom_sites_solution_hydrogens mixed
_audit_creation_method SHELXL-2018/3
_audit_update_record
;
2021-03-29 deposited with the CCDC.	2021-04-15 downloaded from the CCDC.
;
_cell_angle_alpha 90
_cell_angle_beta 90
_cell_angle_gamma 90
_cell_formula_units_Z 4
_cell_length_a 15.000
_cell_length_b 15.360
_cell_length_c 9.980
_cell_measurement_reflns_used 797
_cell_measurement_temperature 100(2)
_cell_measurement_theta_max 34.071
_cell_measurement_theta_min 1.947
_cell_volume 2299.392
_computing_structure_refinement 'SHELXL-2018/3 (Sheldrick, 2018)'
_computing_structure_solution 'SHELXT 2014/5 (Sheldrick, 2014)'
_diffrn_ambient_temperature 100(2)
_diffrn_measured_fraction_theta_full 0.942
_diffrn_measured_fraction_theta_max 0.792
_diffrn_measurement_device_type 'MD2M (Arinax)'
_diffrn_measurement_method 'Phi scan'
_diffrn_radiation_type Synchrotron
_diffrn_radiation_wavelength 0.72929
_diffrn_reflns_av_R_equivalents 0.0365
_diffrn_reflns_av_unetI/netI 0.0311
_diffrn_reflns_Laue_measured_fraction_full 0.942
_diffrn_reflns_Laue_measured_fraction_max 0.792
_diffrn_reflns_limit_h_max 20
_diffrn_reflns_limit_h_min -20
_diffrn_reflns_limit_k_max 21
_diffrn_reflns_limit_k_min -21
_diffrn_reflns_limit_l_max 12
_diffrn_reflns_limit_l_min -12
_diffrn_reflns_number 43011
_diffrn_reflns_point_group_measured_fraction_full 0.938
_diffrn_reflns_point_group_measured_fraction_max 0.788
_diffrn_reflns_theta_full 25.949
_diffrn_reflns_theta_max 34.071
_diffrn_reflns_theta_min 1.947
_diffrn_source 'XALOC Beamline ALBA Cells'
_exptl_absorpt_coefficient_mu 1.192
_exptl_absorpt_correction_type empirical
_exptl_absorpt_process_details 'XIA2: XSCALE'
_exptl_crystal_colour yellow
_exptl_crystal_density_diffrn 1.429
_exptl_crystal_description block
_exptl_crystal_F_000 1024
_exptl_crystal_size_max 0.2
_exptl_crystal_size_mid 0.2
_exptl_crystal_size_min 0.2
_exptl_transmission_factor_max 0.788
_exptl_transmission_factor_min 0.788
_refine_diff_density_max 0.682
_refine_diff_density_min -0.987
_refine_diff_density_rms 0.164
_refine_ls_abs_structure_details
;
 Flack x determined using 2968 quotients [(I+)-(I-)]/[(I+)+(I-)]
 (Parsons, Flack and Wagner, Acta Cryst. B69 (2013) 249-259).
;
_refine_ls_abs_structure_Flack 0.069(2)
_refine_ls_extinction_coef 0.137(4)
_refine_ls_extinction_expression Fc^*^=kFc[1+0.001xFc^2^\l^3^/sin(2\q)]^-1/4^
_refine_ls_extinction_method 'SHELXL-2018/3 (Sheldrick 2018)'
_refine_ls_goodness_of_fit_ref 1.146
_refine_ls_hydrogen_treatment mixed
_refine_ls_matrix_type full
_refine_ls_number_parameters 296
_refine_ls_number_reflns 6885
_refine_ls_number_restraints 1
_refine_ls_restrained_S_all 86.411
_refine_ls_R_factor_all 0.0290
_refine_ls_R_factor_gt 0.0289
_refine_ls_shift/su_max 0.001
_refine_ls_shift/su_mean 0.000
_refine_ls_structure_factor_coef Fsqd
_refine_ls_weighting_details 'w=1/[\s^2^(Fo^2^)+(0.0437P)^2^+0.4582P] where P=(Fo^2^+2Fc^2^)/3'
_refine_ls_weighting_scheme calc
_refine_ls_wR_factor_gt 0.0745
_refine_ls_wR_factor_ref 0.0746
_reflns_Friedel_coverage 0.794
_reflns_Friedel_fraction_full 0.933
_reflns_Friedel_fraction_max 0.783
_reflns_number_gt 6817
_reflns_number_total 6885
_reflns_threshold_expression 'I > 2\s(I)'
_cod_data_source_file d1dt00708d3.cif
_cod_data_source_block PYCE32_0
_cod_depositor_comments 'Adding full bibliography for 7707275--7707278.cif.'
_cod_original_cell_volume 2299.4
_cod_database_code 7707275
_shelx_shelxl_version_number 2018/3
_shelx_space_group_comment
;
The symmetry employed for this shelxl refinement is uniquely defined
by the following loop, which should always be used as a source of
symmetry information in preference to the above space-group names.
They are only intended as comments.
;
_exptl_absorpt_special_details XSCALE

loop_
_space_group_symop_operation_xyz
'x, y, z'
'-x+1/2, -y, z+1/2'
'-x, y+1/2, -z+1/2'
'x+1/2, -y+1/2, -z'

loop_
_atom_site_label
_atom_site_type_symbol
_atom_site_fract_x
_atom_site_fract_y
_atom_site_fract_z
_atom_site_U_iso_or_equiv
_atom_site_adp_type
_atom_site_occupancy
_atom_site_site_symmetry_order
_atom_site_calc_flag
_atom_site_refinement_flags_posn
_atom_site_refinement_flags_adp
_atom_site_refinement_flags_occupancy
_atom_site_disorder_assembly
_atom_site_disorder_group
N1 N 0.11142(10) 0.69489(10) 0.18470(16) 0.0109(3) Uani 1 1 d . . . . .
C1 C 0.29083(11) 0.30725(11) 0.28931(19) 0.0114(3) Uani 1 1 d . . . . .
H1 H 0.237917 0.301844 0.241463 0.014 Uiso 1 1 calc R U . . .
Zn1 Zn 0.45917(2) 0.30778(2) 0.50692(2) 0.00858(8) Uani 1 1 d . . . . .
O1 O 0.37225(9) 0.40175(8) 0.43391(16) 0.0123(2) Uani 1 1 d . . . . .
N2 N 0.43034(10) -0.11477(9) 0.01662(18) 0.0122(3) Uani 1 1 d . . . . .
C2 C 0.30786(10) 0.38725(11) 0.35421(19) 0.0094(3) Uani 1 1 d . . . . .
O2 O 0.41969(9) 0.22948(9) 0.36274(16) 0.0138(3) Uani 1 1 d . . . . .
N3 N 0.55373(11) 0.13843(11) 0.9016(2) 0.0168(3) Uani 1 1 d . . . . .
C3 C 0.24774(11) 0.46047(11) 0.3206(2) 0.0113(3) Uani 1 1 d . . . . .
H3X H 0.199858 0.450769 0.263301 0.014 Uiso 1 1 calc DR U . . .
O3 O 0.53642(9) 0.19913(8) 0.57409(15) 0.0131(2) Uani 1 1 d D . . . .
H2 H 0.553(2) 0.196(2) 0.653(4) 0.020 Uiso 1 1 d . U . . .
C4 C 0.26068(11) 0.54050(11) 0.3708(2) 0.0119(3) Uani 1 1 d . . . . .
H4 H 0.304291 0.546222 0.436407 0.014 Uiso 1 1 calc R U . . .
O4 O 0.57907(11) 0.20363(10) 0.83055(17) 0.0206(3) Uani 1 1 d . . . . .
C5 C 0.21273(11) 0.61986(11) 0.3322(2) 0.0109(3) Uani 1 1 d . . . . .
O5 O 0.55558(12) 0.14469(12) 1.0246(2) 0.0262(4) Uani 1 1 d . . . . .
C6 C 0.23327(12) 0.69911(12) 0.3943(2) 0.0151(3) Uani 1 1 d . . . . .
H6 H 0.274629 0.700934 0.463651 0.018 Uiso 1 1 calc R U . . .
O6 O 0.52855(15) 0.07163(11) 0.8424(2) 0.0333(4) Uani 1 1 d . . . . .
C7 C 0.19146(13) 0.77515(12) 0.3517(2) 0.0170(4) Uani 1 1 d . . . . .
H7 H 0.203621 0.828067 0.393085 0.020 Uiso 1 1 calc R U . . .
O7 O 0.63134(11) 0.35387(11) 0.96769(19) 0.0250(4) Uani 1 1 d D . . . .
H7A H 0.610984 0.309711 0.933125 0.037 Uiso 1 1 calc DR U . . .
C8 C 0.13151(12) 0.77059(12) 0.2466(2) 0.0135(3) Uani 1 1 d . . . . .
H8 H 0.104044 0.821474 0.217502 0.016 Uiso 1 1 calc R U . . .
C9 C 0.15035(12) 0.62117(11) 0.2283(2) 0.0115(3) Uani 1 1 d . . . . .
H9 H 0.135051 0.568847 0.187408 0.014 Uiso 1 1 calc R U . . .
C10 C 0.34855(11) 0.23544(11) 0.2923(2) 0.0103(3) Uani 1 1 d . . . . .
C11 C 0.32527(12) 0.16076(12) 0.2067(2) 0.0132(3) Uani 1 1 d . . . . .
H11 H 0.269433 0.158406 0.166327 0.016 Uiso 1 1 calc R U . . .
C12 C 0.38396(12) 0.09596(11) 0.1863(2) 0.0124(3) Uani 1 1 d . . . . .
H12 H 0.440218 0.102189 0.224237 0.015 Uiso 1 1 calc R U . . .
C13 C 0.36709(12) 0.01648(11) 0.1095(2) 0.0122(3) Uani 1 1 d . . . . .
C14 C 0.28191(13) -0.01012(13) 0.0689(3) 0.0190(4) Uani 1 1 d . . . . .
H14 H 0.232355 0.024597 0.085660 0.023 Uiso 1 1 calc R U . . .
C15 C 0.27291(12) -0.08921(14) 0.0032(3) 0.0235(5) Uani 1 1 d . . . . .
H15 H 0.216938 -0.108307 -0.024081 0.028 Uiso 1 1 calc R U . . .
C16 C 0.34795(13) -0.13978(13) -0.0218(2) 0.0195(4) Uani 1 1 d . . . . .
H16 H 0.341164 -0.192544 -0.066306 0.023 Uiso 1 1 calc R U . . .
C17 C 0.43909(11) -0.03796(11) 0.0801(2) 0.0111(3) Uani 1 1 d . . . . .
H17 H 0.495884 -0.020226 0.105641 0.013 Uiso 1 1 calc R U . . .
C18 C 0.54587(12) 0.11540(12) 0.5105(2) 0.0164(3) Uani 1 1 d . . . . .
H18A H 0.488264 0.095767 0.478338 0.020 Uiso 1 1 calc R U . . .
H18B H 0.567522 0.073262 0.575211 0.020 Uiso 1 1 calc R U . . .
C19 C 0.61005(17) 0.12135(18) 0.3952(3) 0.0285(5) Uani 1 1 d . . . . .
H19A H 0.615330 0.065386 0.353119 0.043 Uiso 1 1 calc R U . . .
H19B H 0.667376 0.139491 0.427597 0.043 Uiso 1 1 calc R U . . .
H19C H 0.588425 0.162977 0.331229 0.043 Uiso 1 1 calc R U . . .
C20 C 0.58560(17) 0.37098(19) 1.0897(3) 0.0293(5) Uani 1 1 d . . . . .
H20A H 0.604755 0.426963 1.124203 0.035 Uiso 1 1 calc R U . . .
H20B H 0.601810 0.326943 1.154934 0.035 Uiso 1 1 calc R U . . .
C21 C 0.48592(17) 0.37172(18) 1.0738(3) 0.0311(6) Uani 1 1 d . . . . .
H21A H 0.469391 0.414756 1.008615 0.047 Uiso 1 1 calc R U . . .
H21B H 0.458624 0.385431 1.158200 0.047 Uiso 1 1 calc R U . . .
H21C H 0.466094 0.315435 1.044433 0.047 Uiso 1 1 calc R U . . .

loop_
_atom_site_aniso_label
_atom_site_aniso_U_11
_atom_site_aniso_U_22
_atom_site_aniso_U_33
_atom_site_aniso_U_23
_atom_site_aniso_U_13
_atom_site_aniso_U_12
N1 0.0116(6) 0.0084(6) 0.0127(8) -0.0004(5) -0.0011(4) 0.0033(5)
C1 0.0089(6) 0.0095(7) 0.0158(9) -0.0012(6) -0.0015(5) 0.0011(6)
Zn1 0.00945(10) 0.00676(10) 0.00951(12) -0.00017(6) -0.00049(6) 0.00148(5)
O1 0.0125(5) 0.0095(5) 0.0149(8) -0.0001(4) -0.0041(4) 0.0026(4)
N2 0.0120(6) 0.0104(6) 0.0141(9) -0.0030(5) -0.0034(5) 0.0002(5)
C2 0.0085(6) 0.0075(6) 0.0120(9) 0.0022(5) 0.0009(5) 0.0013(5)
O2 0.0141(5) 0.0114(5) 0.0160(8) -0.0045(4) -0.0055(5) 0.0049(4)
N3 0.0144(7) 0.0191(7) 0.0169(10) 0.0032(6) 0.0007(5) 0.0031(5)
C3 0.0089(6) 0.0089(7) 0.0160(10) 0.0020(6) -0.0011(5) 0.0030(5)
O3 0.0175(6) 0.0102(5) 0.0114(7) 0.0005(4) -0.0008(4) 0.0049(5)
C4 0.0127(7) 0.0098(7) 0.0132(10) 0.0007(5) -0.0017(5) 0.0026(5)
O4 0.0245(7) 0.0219(7) 0.0155(9) 0.0029(5) 0.0000(5) -0.0065(6)
C5 0.0112(7) 0.0092(7) 0.0123(10) 0.0005(5) -0.0015(5) 0.0029(5)
O5 0.0299(8) 0.0333(8) 0.0154(10) 0.0036(6) -0.0022(6) -0.0039(6)
C6 0.0164(8) 0.0113(7) 0.0178(10) -0.0027(6) -0.0054(6) 0.0025(6)
O6 0.0551(12) 0.0184(7) 0.0264(11) -0.0021(6) 0.0032(8) -0.0075(8)
C7 0.0195(8) 0.0089(7) 0.0224(12) -0.0038(6) -0.0074(7) 0.0023(6)
O7 0.0210(7) 0.0266(8) 0.0274(11) -0.0081(6) 0.0083(6) -0.0088(6)
C8 0.0143(7) 0.0092(7) 0.0169(10) -0.0011(6) -0.0031(6) 0.0024(6)
C9 0.0129(7) 0.0074(7) 0.0143(10) 0.0004(5) -0.0021(6) 0.0033(5)
C10 0.0101(7) 0.0082(7) 0.0125(10) -0.0009(5) -0.0004(5) 0.0009(5)
C11 0.0132(7) 0.0104(7) 0.0159(11) -0.0018(6) -0.0028(6) 0.0007(6)
C12 0.0132(7) 0.0104(7) 0.0137(10) -0.0034(5) -0.0028(6) 0.0002(5)
C13 0.0129(7) 0.0102(7) 0.0135(10) -0.0027(5) -0.0025(6) 0.0015(5)
C14 0.0139(8) 0.0163(8) 0.0269(12) -0.0081(7) -0.0065(7) 0.0032(6)
C15 0.0144(7) 0.0209(9) 0.0352(14) -0.0139(9) -0.0089(8) 0.0018(6)
C16 0.0149(7) 0.0163(8) 0.0272(13) -0.0104(7) -0.0074(7) 0.0007(6)
C17 0.0113(7) 0.0084(7) 0.0137(10) -0.0022(5) -0.0014(5) 0.0003(5)
C18 0.0210(8) 0.0120(7) 0.0162(10) -0.0016(6) 0.0003(8) 0.0069(6)
C19 0.0256(10) 0.0404(13) 0.0197(14) -0.0046(9) 0.0046(8) 0.0140(9)
C20 0.0226(10) 0.0386(13) 0.0267(15) -0.0096(10) 0.0033(8) -0.0021(9)
C21 0.0213(10) 0.0310(12) 0.0410(17) -0.0044(10) 0.0092(9) 0.0005(8)

loop_
_atom_type_symbol
_atom_type_description
_atom_type_scat_dispersion_real
_atom_type_scat_dispersion_imag
_atom_type_scat_source
C C 0.0037 0.0018 'International Tables Vol C Tables 4.2.6.8 and 6.1.1.4'
H H 0.0000 0.0000 'International Tables Vol C Tables 4.2.6.8 and 6.1.1.4'
N N 0.0071 0.0036 'International Tables Vol C Tables 4.2.6.8 and 6.1.1.4'
O O 0.0122 0.0066 'International Tables Vol C Tables 4.2.6.8 and 6.1.1.4'
Zn Zn 0.2753 1.5036 'International Tables Vol C Tables 4.2.6.8 and 6.1.1.4'

loop_
_geom_angle_atom_site_label_1
_geom_angle_atom_site_label_2
_geom_angle_atom_site_label_3
_geom_angle
_geom_angle_site_symmetry_1
_geom_angle_site_symmetry_3
_geom_angle_publ_flag
C9 N1 C8 118.66(16) . . ?
C9 N1 Zn1 118.87(13) . 2_564 ?
C8 N1 Zn1 121.60(12) . 2_564 ?
C10 C1 C2 124.25(16) . . ?
C10 C1 H1 117.9 . . ?
C2 C1 H1 117.9 . . ?
O2 Zn1 N2 120.91(7) . 3_655 ?
O2 Zn1 N1 117.50(6) . 2_565 ?
N2 Zn1 N1 121.54(7) 3_655 2_565 ?
O2 Zn1 O1 88.81(6) . . ?
N2 Zn1 O1 93.66(6) 3_655 . ?
N1 Zn1 O1 89.62(6) 2_565 . ?
O2 Zn1 O3 85.15(6) . . ?
N2 Zn1 O3 92.90(6) 3_655 . ?
N1 Zn1 O3 89.60(6) 2_565 . ?
O1 Zn1 O3 172.74(5) . . ?
C2 O1 Zn1 125.08(11) . . ?
C17 N2 C16 118.19(15) . . ?
C17 N2 Zn1 118.89(11) . 3_645 ?
C16 N2 Zn1 122.79(12) . 3_645 ?
O1 C2 C1 125.24(15) . . ?
O1 C2 C3 118.14(16) . . ?
C1 C2 C3 116.55(16) . . ?
C10 O2 Zn1 127.49(12) . . ?
O5 N3 O6 123.0(2) . . ?
O5 N3 O4 118.85(19) . . ?
O6 N3 O4 118.1(2) . . ?
C4 C3 C2 121.57(16) . . ?
C4 C3 H3X 119.2 . . ?
C2 C3 H3X 119.2 . . ?
C18 O3 Zn1 127.70(12) . . ?
C18 O3 H2 110(2) . . ?
Zn1 O3 H2 121(2) . . ?
C3 C4 C5 126.33(17) . . ?
C3 C4 H4 116.8 . . ?
C5 C4 H4 116.8 . . ?
C9 C5 C6 117.62(16) . . ?
C9 C5 C4 122.37(16) . . ?
C6 C5 C4 119.88(17) . . ?
C7 C6 C5 119.65(18) . . ?
C7 C6 H6 120.2 . . ?
C5 C6 H6 120.2 . . ?
C8 C7 C6 118.82(17) . . ?
C8 C7 H7 120.6 . . ?
C6 C7 H7 120.6 . . ?
C20 O7 H7A 109.5 . . ?
N1 C8 C7 122.37(17) . . ?
N1 C8 H8 118.8 . . ?
C7 C8 H8 118.8 . . ?
N1 C9 C5 122.85(16) . . ?
N1 C9 H9 118.6 . . ?
C5 C9 H9 118.6 . . ?
O2 C10 C1 125.60(17) . . ?
O2 C10 C11 117.42(15) . . ?
C1 C10 C11 116.98(16) . . ?
C12 C11 C10 120.62(16) . . ?
C12 C11 H11 119.7 . . ?
C10 C11 H11 119.7 . . ?
C11 C12 C13 125.72(17) . . ?
C11 C12 H12 117.1 . . ?
C13 C12 H12 117.1 . . ?
C17 C13 C14 118.01(16) . . ?
C17 C13 C12 118.40(16) . . ?
C14 C13 C12 123.53(16) . . ?
C15 C14 C13 118.74(17) . . ?
C15 C14 H14 120.6 . . ?
C13 C14 H14 120.6 . . ?
C14 C15 C16 119.68(17) . . ?
C14 C15 H15 120.2 . . ?
C16 C15 H15 120.2 . . ?
N2 C16 C15 122.12(17) . . ?
N2 C16 H16 118.9 . . ?
C15 C16 H16 118.9 . . ?
N2 C17 C13 123.25(16) . . ?
N2 C17 H17 118.4 . . ?
C13 C17 H17 118.4 . . ?
O3 C18 C19 110.23(17) . . ?
O3 C18 H18A 109.6 . . ?
C19 C18 H18A 109.6 . . ?
O3 C18 H18B 109.6 . . ?
C19 C18 H18B 109.6 . . ?
H18A C18 H18B 108.1 . . ?
C18 C19 H19A 109.5 . . ?
C18 C19 H19B 109.5 . . ?
H19A C19 H19B 109.5 . . ?
C18 C19 H19C 109.5 . . ?
H19A C19 H19C 109.5 . . ?
H19B C19 H19C 109.5 . . ?
O7 C20 C21 113.0(2) . . ?
O7 C20 H20A 109.0 . . ?
C21 C20 H20A 109.0 . . ?
O7 C20 H20B 109.0 . . ?
C21 C20 H20B 109.0 . . ?
H20A C20 H20B 107.8 . . ?
C20 C21 H21A 109.5 . . ?
C20 C21 H21B 109.5 . . ?
H21A C21 H21B 109.5 . . ?
C20 C21 H21C 109.5 . . ?
H21A C21 H21C 109.5 . . ?
H21B C21 H21C 109.5 . . ?

loop_
_geom_bond_atom_site_label_1
_geom_bond_atom_site_label_2
_geom_bond_distance
_geom_bond_site_symmetry_2
_geom_bond_publ_flag
N1 C9 1.346(2) . ?
N1 C8 1.351(2) . ?
N1 Zn1 2.0667(16) 2_564 ?
C1 C10 1.403(2) . ?
C1 C2 1.412(2) . ?
C1 H1 0.9300 . ?
Zn1 O2 1.9666(14) . ?
Zn1 N2 2.0536(15) 3_655 ?
Zn1 O1 2.0771(13) . ?
Zn1 O3 2.1393(13) . ?
O1 C2 1.271(2) . ?
N2 C17 1.345(2) . ?
N2 C16 1.350(2) . ?
C2 C3 1.480(2) . ?
O2 C10 1.281(2) . ?
N3 O5 1.232(3) . ?
N3 O6 1.243(3) . ?
N3 O4 1.285(2) . ?
C3 C4 1.341(2) . ?
C3 H3X 0.9300 . ?
O3 C18 1.441(2) . ?
O3 H2 0.83(4) . ?
C4 C5 1.467(2) . ?
C4 H4 0.9300 . ?
C5 C9 1.397(3) . ?
C5 C6 1.400(3) . ?
C6 C7 1.392(3) . ?
C6 H6 0.9300 . ?
C7 C8 1.383(3) . ?
C7 H7 0.9300 . ?
O7 C20 1.422(3) . ?
O7 H7A 0.8200 . ?
C8 H8 0.9300 . ?
C9 H9 0.9300 . ?
C10 C11 1.472(3) . ?
C11 C12 1.344(2) . ?
C11 H11 0.9300 . ?
C12 C13 1.463(2) . ?
C12 H12 0.9300 . ?
C13 C17 1.397(2) . ?
C13 C14 1.401(2) . ?
C14 C15 1.387(3) . ?
C14 H14 0.9300 . ?
C15 C16 1.390(3) . ?
C15 H15 0.9300 . ?
C16 H16 0.9300 . ?
C17 H17 0.9300 . ?
C18 C19 1.503(3) . ?
C18 H18A 0.9700 . ?
C18 H18B 0.9700 . ?
C19 H19A 0.9600 . ?
C19 H19B 0.9600 . ?
C19 H19C 0.9600 . ?
C20 C21 1.504(3) . ?
C20 H20A 0.9700 . ?
C20 H20B 0.9700 . ?
C21 H21A 0.9600 . ?
C21 H21B 0.9600 . ?
C21 H21C 0.9600 . ?
